data_1562981
loop_
_publ_author_name
'Jiang, Xian-Rong'
'Yuan, Hong-Yan'
'Feng, Yun-Long'

_publ_section_title
;
 Five new Zn(II) and Cd(II) coordination polymers constructed by
 3,5-bis-oxyacetate-benzoic acid: Syntheses, crystal structures, network
 topologies and luminescent properties
;
_journal_name_full 'Journal of Solid State Chemistry'
_journal_page_first 181
_journal_page_last 190
_journal_paper_doi 10.1016/j.jssc.2012.03.002
_journal_volume 191
_journal_year 2012
_chemical_formula_sum 'C48 H58 Cd3 N4 O24'
_chemical_formula_weight 1412.21
_space_group_IT_number 14
_space_group_name_Hall '-P 2ybc'
_space_group_name_H-M_alt 'P 1 21/c 1'
_symmetry_cell_setting monoclinic
_symmetry_space_group_name_H-M 'P 1 21/c 1'
_atom_sites_solution_hydrogens geom
_atom_sites_solution_primary direct
_atom_sites_solution_secondary difmap
_audit_creation_method SHELXL-97
_cell_angle_alpha 90.00
_cell_angle_beta 109.888(9)
_cell_angle_gamma 90.00
_cell_formula_units_Z 2
_cell_length_a 12.630(2)
_cell_length_b 9.7446(16)
_cell_length_c 22.836(3)
_cell_measurement_temperature 296(2)
_cell_measurement_theta_max 25.00
_cell_measurement_theta_min 1.71
_cell_volume 2642.9(7)
_computing_cell_refinement 'Siemens SMART & SAINT'
_computing_data_collection 'Siemens SMART'
_computing_data_reduction 'Siemens XPREP'
_computing_molecular_graphics 'Bruker SHELXTL'
_computing_publication_material 'Bruker SHELXTL'
_computing_structure_refinement 'Siemens SHELXTL'
_computing_structure_solution 'Siemens SHELXTL'
_diffrn_ambient_temperature 296(2)
_diffrn_measured_fraction_theta_full 0.966
_diffrn_measured_fraction_theta_max 0.966
_diffrn_measurement_device_type 'Bruker P4'
_diffrn_measurement_method '\w scans'
_diffrn_radiation_monochromator graphite
_diffrn_radiation_source 'fine-focus sealed tube'
_diffrn_radiation_type MoK\a
_diffrn_radiation_wavelength 0.71073
_diffrn_reflns_av_R_equivalents 0.0324
_diffrn_reflns_av_sigmaI/netI 0.0337
_diffrn_reflns_limit_h_max 14
_diffrn_reflns_limit_h_min -15
_diffrn_reflns_limit_k_max 11
_diffrn_reflns_limit_k_min -10
_diffrn_reflns_limit_l_max 26
_diffrn_reflns_limit_l_min -27
_diffrn_reflns_number 17341
_diffrn_reflns_theta_full 25.00
_diffrn_reflns_theta_max 25.00
_diffrn_reflns_theta_min 1.71
_diffrn_standards_decay_% none
_diffrn_standards_interval_count none
_diffrn_standards_interval_time none
_diffrn_standards_number none
_exptl_absorpt_coefficient_mu 1.285
_exptl_absorpt_correction_T_max .901
_exptl_absorpt_correction_T_min .821
_exptl_absorpt_correction_type empirical
_exptl_absorpt_process_details 'SADABS (Sheldrick, 1996)'
_exptl_crystal_colour colourless
_exptl_crystal_density_diffrn 1.775
_exptl_crystal_density_method 'not measured'
_exptl_crystal_description block
_exptl_crystal_F_000 1420
_exptl_crystal_size_max .258
_exptl_crystal_size_mid .128
_exptl_crystal_size_min .081
_refine_diff_density_max 0.983
_refine_diff_density_min -0.501
_refine_diff_density_rms 0.066
_refine_ls_extinction_method none
_refine_ls_goodness_of_fit_ref 1.026
_refine_ls_hydrogen_treatment mixed
_refine_ls_matrix_type full
_refine_ls_number_parameters 382
_refine_ls_number_reflns 4496
_refine_ls_number_restraints 12
_refine_ls_restrained_S_all 1.026
_refine_ls_R_factor_gt 0.0379
_refine_ls_shift/su_max 0.001
_refine_ls_shift/su_mean 0.000
_refine_ls_structure_factor_coef Fsqd
_refine_ls_weighting_details 'calc w=1/[\s^2^(Fo^2^)+(0.0355P)^2^+2.5172P] where P=(Fo^2^+2Fc^2^)/3'
_refine_ls_weighting_scheme calc
_refine_ls_wR_factor_gt 0.0676
_refine_ls_wR_factor_ref 0.0704
_reflns_number_gt 3908
_reflns_number_total 4496
_reflns_threshold_expression >2sigma(I)
_cod_data_source_file JSSC-2012-191-181.CIF
_cod_data_source_block 2
_cod_depositor_comments
;
The following automatic conversions were performed:

data item '_symmetry_cell_setting' value 'Monoclinic' was changed to
'monoclinic' in accordance with the built-in table derived from the
CIF Core dictionary named 'cif_core.dic' version 2.4.5 last updated
on 2014-11-21.

Automatic conversion script
Id: cif_fix_values 8369 2020-08-20 11:38:08Z andrius 
;
_cod_original_sg_symbol_H-M P2(1)/c
_cod_database_code 1562981
_refine_ls_r_factor_ref 0.0523

loop_
_symmetry_equiv_pos_as_xyz
'x, y, z'
'-x, y+1/2, -z+1/2'
'-x, -y, -z'
'x, -y-1/2, z-1/2'

loop_
_atom_site_label
_atom_site_type_symbol
_atom_site_fract_x
_atom_site_fract_y
_atom_site_fract_z
_atom_site_U_iso_or_equiv
_atom_site_adp_type
_atom_site_occupancy
_atom_site_symmetry_multiplicity
_atom_site_calc_flag
_atom_site_refinement_flags
_atom_site_disorder_assembly
_atom_site_disorder_group
Cd1 Cd 0.91691(2) -0.15261(2) -0.196144(10) 0.03274(9) Uani 1 1 d . . .
Cd2 Cd 0.5000 -1.0000 0.0000 0.03842(11) Uani 1 2 d S . .
O1 O 0.7958(2) -1.0525(3) 0.04012(11) 0.0487(6) Uani 1 1 d . . .
O1W O 0.3595(2) -0.9263(3) -0.09223(12) 0.0569(7) Uani 1 1 d D . .
H1WA H 0.303(2) -0.922(5) -0.0806(16) 0.068 Uiso 1 1 d D . .
H1WB H 0.334(3) -0.961(4) -0.1272(11) 0.068 Uiso 1 1 d D . .
O2 O 0.65655(18) -0.9396(2) -0.02956(10) 0.0381(5) Uani 1 1 d . . .
O2W O 1.0986(2) -0.2487(3) -0.16800(13) 0.0523(7) Uani 1 1 d D . .
H2WA H 1.099(3) -0.3310(19) -0.1757(19) 0.063 Uiso 1 1 d D . .
H2WB H 1.138(3) -0.213(3) -0.1848(18) 0.063 Uiso 1 1 d D . .
O3 O 0.81003(18) -0.8168(2) -0.07810(9) 0.0347(5) Uani 1 1 d . . .
O3W O 1.0229(3) 0.0342(3) -0.14953(13) 0.0652(9) Uani 1 1 d D . .
H3WA H 1.067(3) 0.034(4) -0.1131(10) 0.078 Uiso 1 1 d D . .
H3WB H 1.042(4) 0.099(4) -0.1667(16) 0.078 Uiso 1 1 d D . .
O4 O 0.87950(19) -0.4985(2) 0.08773(9) 0.0361(5) Uani 1 1 d . . .
O4W O 0.2205(3) -0.0344(4) -0.21540(15) 0.0815(10) Uani 1 1 d D . .
H4WA H 0.215(4) 0.001(5) -0.2497(14) 0.098 Uiso 1 1 d D . .
H4WB H 0.271(4) -0.088(5) -0.208(2) 0.098 Uiso 1 1 d D . .
O5 O 0.9099(2) -0.2525(2) 0.20571(10) 0.0559(7) Uani 1 1 d . . .
O6 O 0.9042(2) -0.4757(2) 0.20698(10) 0.0464(6) Uani 1 1 d . . .
O7 O 0.91630(19) -0.2305(2) -0.09773(9) 0.0383(5) Uani 1 1 d . . .
O8 O 0.8430(2) -0.3673(2) -0.17757(10) 0.0436(6) Uani 1 1 d . . .
N1 N 0.7577(2) -0.0293(3) -0.20225(13) 0.0415(7) Uani 1 1 d . . .
N2 N 0.4917(2) 0.7855(3) -0.04182(14) 0.0463(7) Uani 1 1 d . . .
C1 C 0.7570(3) -0.9734(3) -0.00596(14) 0.0313(7) Uani 1 1 d . . .
C2 C 0.8436(3) -0.9259(3) -0.03410(14) 0.0333(7) Uani 1 1 d . . .
H2B H 0.9105 -0.8972 -0.0005 0.040 Uiso 1 1 calc R . .
H2C H 0.8643 -1.0038 -0.0543 0.040 Uiso 1 1 calc R . .
C3 C 0.8279(2) -0.6857(3) -0.05513(13) 0.0276(6) Uani 1 1 d . . .
C4 C 0.8322(2) -0.5843(3) -0.09707(13) 0.0281(7) Uani 1 1 d . . .
H4A H 0.8189 -0.6061 -0.1386 0.034 Uiso 1 1 calc R . .
C5 C 0.8563(2) -0.4503(3) -0.07634(13) 0.0267(6) Uani 1 1 d . . .
C6 C 0.8717(2) -0.4153(3) -0.01471(13) 0.0271(6) Uani 1 1 d . . .
H6A H 0.8867 -0.3251 -0.0010 0.033 Uiso 1 1 calc R . .
C7 C 0.8641(2) -0.5173(3) 0.02535(13) 0.0270(6) Uani 1 1 d . . .
C8 C 0.8427(2) -0.6523(3) 0.00581(13) 0.0293(7) Uani 1 1 d . . .
H8A H 0.8383 -0.7199 0.0336 0.035 Uiso 1 1 calc R . .
C9 C 0.8945(3) -0.3638(3) 0.11135(13) 0.0328(7) Uani 1 1 d . . .
H9A H 0.8312 -0.3072 0.0878 0.039 Uiso 1 1 calc R . .
H9B H 0.9625 -0.3247 0.1075 0.039 Uiso 1 1 calc R . .
C10 C 0.9034(3) -0.3669(3) 0.17937(14) 0.0345(7) Uani 1 1 d . . .
C11 C 0.8724(3) -0.3427(3) -0.11992(14) 0.0312(7) Uani 1 1 d . . .
C12 C 0.7380(3) 0.0953(4) -0.22760(16) 0.0478(9) Uani 1 1 d . . .
H12A H 0.7877 0.1302 -0.2460 0.057 Uiso 1 1 calc R . .
C13 C 0.6481(3) 0.1749(4) -0.22796(16) 0.0470(9) Uani 1 1 d . . .
H13A H 0.6379 0.2614 -0.2462 0.056 Uiso 1 1 calc R . .
C14 C 0.5722(3) 0.1252(4) -0.20082(15) 0.0423(8) Uani 1 1 d . . .
C15 C 0.5922(3) -0.0040(4) -0.17493(16) 0.0434(8) Uani 1 1 d . . .
H15A H 0.5434 -0.0420 -0.1567 0.052 Uiso 1 1 calc R . .
C16 C 0.6842(3) -0.0759(4) -0.17625(15) 0.0444(9) Uani 1 1 d . . .
H16A H 0.6966 -0.1625 -0.1580 0.053 Uiso 1 1 calc R . .
C17 C 0.4764(3) 0.2111(4) -0.19675(19) 0.0540(10) Uani 1 1 d . . .
H17A H 0.4261 0.1545 -0.1831 0.065 Uiso 1 1 calc R . .
H17B H 0.4342 0.2472 -0.2376 0.065 Uiso 1 1 calc R . .
C18 C 0.5204(4) 0.3305(4) -0.1508(2) 0.0702(13) Uani 1 1 d . . .
H18A H 0.5787 0.2964 -0.1138 0.084 Uiso 1 1 calc R . .
H18B H 0.5543 0.3988 -0.1698 0.084 Uiso 1 1 calc R . .
C19 C 0.4333(4) 0.3950(4) -0.1326(2) 0.0675(12) Uani 1 1 d . . .
H19A H 0.4110 0.3307 -0.1065 0.081 Uiso 1 1 calc R . .
H19B H 0.3684 0.4086 -0.1699 0.081 Uiso 1 1 calc R . .
C20 C 0.4588(3) 0.5300(4) -0.09856(18) 0.0502(9) Uani 1 1 d . . .
C21 C 0.3708(3) 0.6062(5) -0.0955(2) 0.0672(13) Uani 1 1 d . . .
H21A H 0.2977 0.5727 -0.1125 0.081 Uiso 1 1 calc R . .
C22 C 0.3893(3) 0.7308(5) -0.0678(2) 0.0694(13) Uani 1 1 d . . .
H22A H 0.3274 0.7811 -0.0667 0.083 Uiso 1 1 calc R . .
C23 C 0.5778(3) 0.7130(4) -0.04507(19) 0.0569(11) Uani 1 1 d . . .
H23A H 0.6498 0.7499 -0.0283 0.068 Uiso 1 1 calc R . .
C24 C 0.5656(3) 0.5854(4) -0.0721(2) 0.0654(12) Uani 1 1 d . . .
H24A H 0.6285 0.5366 -0.0727 0.078 Uiso 1 1 calc R . .

loop_
_atom_site_aniso_label
_atom_site_aniso_U_11
_atom_site_aniso_U_22
_atom_site_aniso_U_33
_atom_site_aniso_U_23
_atom_site_aniso_U_13
_atom_site_aniso_U_12
Cd1 0.04740(15) 0.02775(13) 0.02630(13) 0.00246(9) 0.01672(10) -0.00210(9)
Cd2 0.04063(19) 0.03350(19) 0.0429(2) -0.00702(15) 0.01646(16) -0.00310(14)
O1 0.0487(14) 0.0508(15) 0.0434(13) 0.0168(12) 0.0114(11) -0.0006(11)
O1W 0.0568(16) 0.0676(19) 0.0460(15) 0.0059(14) 0.0171(13) -0.0059(14)
O2 0.0391(13) 0.0401(13) 0.0363(12) 0.0020(10) 0.0143(10) -0.0003(10)
O2W 0.0599(16) 0.0432(15) 0.0609(16) 0.0081(13) 0.0298(13) 0.0043(13)
O3 0.0529(13) 0.0241(11) 0.0295(11) -0.0034(9) 0.0173(10) -0.0066(9)
O3W 0.088(2) 0.0369(15) 0.0480(16) 0.0067(12) -0.0065(15) -0.0214(14)
O4 0.0640(15) 0.0258(11) 0.0232(10) -0.0027(8) 0.0209(10) -0.0071(10)
O4W 0.116(3) 0.070(2) 0.0571(19) 0.0159(16) 0.027(2) -0.0020(19)
O5 0.101(2) 0.0381(14) 0.0349(13) -0.0112(11) 0.0317(13) -0.0101(13)
O6 0.0762(17) 0.0386(14) 0.0298(12) 0.0029(10) 0.0251(12) -0.0054(12)
O7 0.0564(13) 0.0276(12) 0.0314(11) 0.0043(9) 0.0154(10) -0.0040(10)
O8 0.0702(16) 0.0389(13) 0.0261(11) 0.0019(10) 0.0219(11) -0.0092(11)
N1 0.0554(17) 0.0366(16) 0.0373(15) 0.0077(13) 0.0219(14) 0.0025(13)
N2 0.0424(16) 0.0423(17) 0.0581(18) -0.0173(15) 0.0220(14) -0.0069(13)
C1 0.0435(18) 0.0219(15) 0.0276(15) -0.0054(12) 0.0110(14) -0.0037(13)
C2 0.0415(17) 0.0236(15) 0.0363(16) -0.0028(13) 0.0152(14) 0.0010(13)
C3 0.0302(14) 0.0256(15) 0.0295(15) -0.0037(12) 0.0135(12) -0.0032(12)
C4 0.0333(15) 0.0327(16) 0.0203(14) -0.0014(13) 0.0117(12) -0.0016(12)
C5 0.0295(15) 0.0269(15) 0.0264(14) 0.0033(12) 0.0133(12) 0.0019(12)
C6 0.0336(15) 0.0228(15) 0.0269(15) 0.0001(12) 0.0127(13) -0.0002(12)
C7 0.0352(15) 0.0270(15) 0.0225(14) -0.0022(12) 0.0146(12) -0.0016(12)
C8 0.0402(16) 0.0260(15) 0.0250(14) 0.0019(12) 0.0153(13) -0.0029(12)
C9 0.0506(19) 0.0249(16) 0.0273(15) -0.0039(13) 0.0191(14) -0.0017(13)
C10 0.0435(18) 0.0366(19) 0.0261(15) -0.0037(14) 0.0154(14) -0.0052(14)
C11 0.0376(16) 0.0304(17) 0.0279(16) 0.0034(13) 0.0143(13) 0.0027(13)
C12 0.062(2) 0.043(2) 0.047(2) 0.0074(17) 0.0307(18) 0.0046(18)
C13 0.066(2) 0.037(2) 0.0411(19) 0.0049(16) 0.0229(18) 0.0073(17)
C14 0.054(2) 0.0385(19) 0.0340(17) -0.0092(15) 0.0142(16) 0.0014(16)
C15 0.053(2) 0.041(2) 0.0404(19) 0.0016(15) 0.0215(17) -0.0016(16)
C16 0.055(2) 0.0365(19) 0.0398(18) 0.0087(16) 0.0141(17) 0.0017(16)
C17 0.063(2) 0.042(2) 0.062(2) -0.0118(19) 0.027(2) 0.0033(18)
C18 0.062(3) 0.054(3) 0.104(4) -0.028(2) 0.039(3) -0.007(2)
C19 0.069(3) 0.049(2) 0.092(3) -0.022(2) 0.038(2) -0.009(2)
C20 0.066(2) 0.040(2) 0.052(2) -0.0123(17) 0.0285(19) -0.0149(18)
C21 0.051(2) 0.067(3) 0.094(3) -0.038(3) 0.039(2) -0.024(2)
C22 0.046(2) 0.068(3) 0.101(3) -0.036(3) 0.035(2) -0.014(2)
C23 0.043(2) 0.047(2) 0.080(3) -0.025(2) 0.0190(19) -0.0058(17)
C24 0.055(2) 0.048(2) 0.096(3) -0.025(2) 0.028(2) 0.0020(19)

loop_
_atom_type_symbol
_atom_type_description
_atom_type_scat_dispersion_real
_atom_type_scat_dispersion_imag
_atom_type_scat_source
C C 0.0033 0.0016 'International Tables Vol C Tables 4.2.6.8 and 6.1.1.4'
H H 0.0000 0.0000 'International Tables Vol C Tables 4.2.6.8 and 6.1.1.4'
Cd Cd -0.8075 1.2024 'International Tables Vol C Tables 4.2.6.8 and 6.1.1.4'
N N 0.0061 0.0033 'International Tables Vol C Tables 4.2.6.8 and 6.1.1.4'
O O 0.0106 0.0060 'International Tables Vol C Tables 4.2.6.8 and 6.1.1.4'

loop_
_geom_angle_atom_site_label_1
_geom_angle_atom_site_label_2
_geom_angle_atom_site_label_3
_geom_angle
_geom_angle_site_symmetry_1
_geom_angle_site_symmetry_3
O3W Cd1 N1 88.50(11) . .
O3W Cd1 O2W 80.12(11) . .
N1 Cd1 O2W 166.40(10) . .
O3W Cd1 O7 90.22(9) . .
N1 Cd1 O7 86.58(9) . .
O2W Cd1 O7 86.06(9) . .
O3W Cd1 O8 144.52(9) . .
N1 Cd1 O8 94.69(10) . .
O2W Cd1 O8 90.39(9) . .
O7 Cd1 O8 54.85(7) . .
O3W Cd1 O5 124.70(11) . 4
N1 Cd1 O5 112.98(9) . 4
O2W Cd1 O5 79.89(9) . 4
O7 Cd1 O5 138.62(8) . 4
O8 Cd1 O5 86.33(8) . 4
O3W Cd1 O6 82.25(9) . 4
N1 Cd1 O6 83.89(9) . 4
O2W Cd1 O6 101.74(9) . 4
O7 Cd1 O6 167.99(8) . 4
O8 Cd1 O6 133.23(7) . 4
O5 Cd1 O6 52.74(8) 4 4
O3W Cd1 C11 117.19(10) . .
N1 Cd1 C11 91.59(10) . .
O2W Cd1 C11 87.09(9) . .
O7 Cd1 C11 27.30(8) . .
O8 Cd1 C11 27.57(8) . .
O5 Cd1 C11 112.61(9) 4 .
O6 Cd1 C11 160.00(9) 4 .
O3W Cd1 C10 103.99(10) . 4
N1 Cd1 C10 98.80(9) . 4
O2W Cd1 C10 91.21(9) . 4
O7 Cd1 C10 164.87(8) . 4
O8 Cd1 C10 110.37(8) . 4
O5 Cd1 C10 26.59(8) 4 4
O6 Cd1 C10 26.15(8) 4 4
C11 Cd1 C10 137.76(9) . 4
N2 Cd2 N2 180.00(15) 1_535 3_655
N2 Cd2 O1W 90.49(11) 1_535 3_635
N2 Cd2 O1W 89.51(11) 3_655 3_635
N2 Cd2 O1W 89.51(11) 1_535 .
N2 Cd2 O1W 90.49(11) 3_655 .
O1W Cd2 O1W 180.00(17) 3_635 .
N2 Cd2 O2 88.16(9) 1_535 3_635
N2 Cd2 O2 91.84(9) 3_655 3_635
O1W Cd2 O2 96.75(8) 3_635 3_635
O1W Cd2 O2 83.25(8) . 3_635
N2 Cd2 O2 91.84(9) 1_535 .
N2 Cd2 O2 88.16(9) 3_655 .
O1W Cd2 O2 83.25(8) 3_635 .
O1W Cd2 O2 96.75(8) . .
O2 Cd2 O2 180.00(9) 3_635 .
Cd2 O1W H1WA 101(3) . .
Cd2 O1W H1WB 132(3) . .
H1WA O1W H1WB 104(3) . .
C1 O2 Cd2 129.7(2) . .
Cd1 O2W H2WA 114(3) . .
Cd1 O2W H2WB 114(3) . .
H2WA O2W H2WB 106(3) . .
C3 O3 C2 117.1(2) . .
Cd1 O3W H3WA 123(3) . .
Cd1 O3W H3WB 127(3) . .
H3WA O3W H3WB 106(3) . .
C7 O4 C9 118.1(2) . .
H4WA O4W H4WB 105(3) . .
C10 O5 Cd1 94.65(19) . 4_556
C10 O6 Cd1 90.50(19) . 4_556
C11 O7 Cd1 92.28(18) . .
C11 O8 Cd1 91.44(18) . .
C12 N1 C16 116.6(3) . .
C12 N1 Cd1 122.1(2) . .
C16 N1 Cd1 121.2(2) . .
C23 N2 C22 116.9(3) . .
C23 N2 Cd2 126.3(2) . 1_575
C22 N2 Cd2 116.7(3) . 1_575
O2 C1 O1 125.0(3) . .
O2 C1 C2 120.8(3) . .
O1 C1 C2 114.1(3) . .
O3 C2 C1 116.2(3) . .
O3 C2 H2B 108.2 . .
C1 C2 H2B 108.2 . .
O3 C2 H2C 108.2 . .
C1 C2 H2C 108.2 . .
H2B C2 H2C 107.4 . .
O3 C3 C8 123.7(3) . .
O3 C3 C4 116.0(3) . .
C8 C3 C4 120.3(3) . .
C5 C4 C3 119.3(3) . .
C5 C4 H4A 120.3 . .
C3 C4 H4A 120.3 . .
C4 C5 C6 120.9(3) . .
C4 C5 C11 119.5(3) . .
C6 C5 C11 119.5(3) . .
C7 C6 C5 118.5(3) . .
C7 C6 H6A 120.8 . .
C5 C6 H6A 120.8 . .
C6 C7 O4 124.9(3) . .
C6 C7 C8 121.4(3) . .
O4 C7 C8 113.6(2) . .
C3 C8 C7 119.6(3) . .
C3 C8 H8A 120.2 . .
C7 C8 H8A 120.2 . .
O4 C9 C10 109.1(2) . .
O4 C9 H9A 109.9 . .
C10 C9 H9A 109.9 . .
O4 C9 H9B 109.9 . .
C10 C9 H9B 109.9 . .
H9A C9 H9B 108.3 . .
O6 C10 O5 122.1(3) . .
O6 C10 C9 121.7(3) . .
O5 C10 C9 116.3(3) . .
O6 C10 Cd1 63.34(17) . 4_556
O5 C10 Cd1 58.76(16) . 4_556
C9 C10 Cd1 174.9(2) . 4_556
O7 C11 O8 121.3(3) . .
O7 C11 C5 118.7(3) . .
O8 C11 C5 119.9(3) . .
O7 C11 Cd1 60.42(16) . .
O8 C11 Cd1 60.99(16) . .
C5 C11 Cd1 176.0(2) . .
N1 C12 C13 123.3(4) . .
N1 C12 H12A 118.3 . .
C13 C12 H12A 118.3 . .
C12 C13 C14 119.6(3) . .
C12 C13 H13A 120.2 . .
C14 C13 H13A 120.2 . .
C15 C14 C13 117.1(3) . .
C15 C14 C17 121.1(4) . .
C13 C14 C17 121.7(3) . .
C16 C15 C14 119.5(4) . .
C16 C15 H15A 120.3 . .
C14 C15 H15A 120.3 . .
N1 C16 C15 123.9(3) . .
N1 C16 H16A 118.0 . .
C15 C16 H16A 118.0 . .
C14 C17 C18 110.6(3) . .
C14 C17 H17A 109.5 . .
C18 C17 H17A 109.5 . .
C14 C17 H17B 109.5 . .
C18 C17 H17B 109.5 . .
H17A C17 H17B 108.1 . .
C19 C18 C17 113.0(4) . .
C19 C18 H18A 109.0 . .
C17 C18 H18A 109.0 . .
C19 C18 H18B 109.0 . .
C17 C18 H18B 109.0 . .
H18A C18 H18B 107.8 . .
C18 C19 C20 118.5(4) . .
C18 C19 H19A 107.7 . .
C20 C19 H19A 107.7 . .
C18 C19 H19B 107.7 . .
C20 C19 H19B 107.7 . .
H19A C19 H19B 107.1 . .
C21 C20 C24 117.2(3) . .
C21 C20 C19 117.9(4) . .
C24 C20 C19 124.8(4) . .
C22 C21 C20 120.0(4) . .
C22 C21 H21A 120.0 . .
C20 C21 H21A 120.0 . .
N2 C22 C21 123.6(4) . .
N2 C22 H22A 118.2 . .
C21 C22 H22A 118.2 . .
N2 C23 C24 122.8(3) . .
N2 C23 H23A 118.6 . .
C24 C23 H23A 118.6 . .
C23 C24 C20 119.5(4) . .
C23 C24 H24A 120.2 . .
C20 C24 H24A 120.2 . .

loop_
_geom_bond_atom_site_label_1
_geom_bond_atom_site_label_2
_geom_bond_distance
_geom_bond_site_symmetry_2
Cd1 O3W 2.296(2) .
Cd1 N1 2.306(3) .
Cd1 O2W 2.356(3) .
Cd1 O7 2.375(2) .
Cd1 O8 2.387(2) .
Cd1 O5 2.398(2) 4
Cd1 O6 2.499(2) 4
Cd1 C11 2.729(3) .
Cd1 C10 2.796(3) 4
Cd2 N2 2.285(3) 1_535
Cd2 N2 2.285(3) 3_655
Cd2 O1W 2.358(3) 3_635
Cd2 O1W 2.358(3) .
Cd2 O2 2.371(2) 3_635
Cd2 O2 2.371(2) .
O1 C1 1.261(4) .
O1W H1WA 0.842(18) .
O1W H1WB 0.826(18) .
O2 C1 1.242(4) .
O2W H2WA 0.821(18) .
O2W H2WB 0.810(18) .
O3 C3 1.370(3) .
O3 C2 1.425(4) .
O3W H3WA 0.828(18) .
O3W H3WB 0.818(18) .
O4 C7 1.383(3) .
O4 C9 1.408(3) .
O4W H4WA 0.835(19) .
O4W H4WB 0.803(19) .
O5 C10 1.256(4) .
O5 Cd1 2.398(2) 4_556
O6 C10 1.232(4) .
O6 Cd1 2.499(2) 4_556
O7 C11 1.253(4) .
O8 C11 1.263(4) .
N1 C12 1.331(4) .
N1 C16 1.340(5) .
N2 C23 1.320(4) .
N2 C22 1.337(5) .
N2 Cd2 2.285(3) 1_575
C1 C2 1.517(5) .
C2 H2B 0.9700 .
C2 H2C 0.9700 .
C3 C8 1.379(4) .
C3 C4 1.390(4) .
C4 C5 1.387(4) .
C4 H4A 0.9300 .
C5 C6 1.396(4) .
C5 C11 1.506(4) .
C6 C7 1.376(4) .
C6 H6A 0.9300 .
C7 C8 1.386(4) .
C8 H8A 0.9300 .
C9 C10 1.519(4) .
C9 H9A 0.9700 .
C9 H9B 0.9700 .
C10 Cd1 2.796(3) 4_556
C12 C13 1.373(5) .
C12 H12A 0.9300 .
C13 C14 1.393(5) .
C13 H13A 0.9300 .
C14 C15 1.377(5) .
C14 C17 1.499(5) .
C15 C16 1.367(5) .
C15 H15A 0.9300 .
C16 H16A 0.9300 .
C17 C18 1.539(5) .
C17 H17A 0.9700 .
C17 H17B 0.9700 .
C18 C19 1.447(6) .
C18 H18A 0.9700 .
C18 H18B 0.9700 .
C19 C20 1.506(5) .
C19 H19A 0.9700 .
C19 H19B 0.9700 .
C20 C21 1.358(6) .
C20 C24 1.385(5) .
C21 C22 1.353(6) .
C21 H21A 0.9300 .
C22 H22A 0.9300 .
C23 C24 1.374(5) .
C23 H23A 0.9300 .
C24 H24A 0.9300 .

loop_
_geom_hbond_atom_site_label_D
_geom_hbond_atom_site_label_H
_geom_hbond_atom_site_label_A
_geom_hbond_distance_DH
_geom_hbond_distance_HA
_geom_hbond_distance_DA
_geom_hbond_angle_DHA
_geom_hbond_site_symmetry_A
O1W H1WA O1 0.842(18) 1.81(2) 2.625(4) 164(4) 3_635
O1W H1WB O4W 0.826(18) 2.16(2) 2.956(4) 163(4) 1_545
O2W H2WA O6 0.821(18) 2.01(2) 2.825(4) 172(4) 3_745
O2W H2WA O4 0.821(18) 2.55(3) 3.026(3) 118(3) 3_745
O3W H3WA O1 0.828(18) 1.96(2) 2.761(3) 162(4) 3_745
O2W H2WB O4W 0.810(18) 2.25(2) 3.007(5) 155(4) 1_655
O3W H3WB O5 0.818(18) 1.944(19) 2.762(4) 179(4) 3_755
O4W H4WA O8 0.835(19) 2.03(2) 2.817(4) 156(4) 2_654

loop_
_geom_torsion_atom_site_label_1
_geom_torsion_atom_site_label_2
_geom_torsion_atom_site_label_3
_geom_torsion_atom_site_label_4
_geom_torsion
_geom_torsion_site_symmetry_1
_geom_torsion_site_symmetry_2
_geom_torsion_site_symmetry_3
_geom_torsion_site_symmetry_4
N2 Cd2 O2 C1 -76.0(3) 1_535 . . .
N2 Cd2 O2 C1 104.0(3) 3_655 . . .
O1W Cd2 O2 C1 14.3(3) 3_635 . . .
O1W Cd2 O2 C1 -165.7(3) . . . .
O2 Cd2 O2 C1 -127(55) 3_635 . . .
O3W Cd1 O7 C11 -171.4(2) . . . .
N1 Cd1 O7 C11 100.15(19) . . . .
O2W Cd1 O7 C11 -91.29(19) . . . .
O8 Cd1 O7 C11 1.97(17) . . . .
O5 Cd1 O7 C11 -21.4(2) 4 . . .
O6 Cd1 O7 C11 137.7(4) 4 . . .
C10 Cd1 O7 C11 -11.3(4) 4 . . .
O3W Cd1 O8 C11 9.6(3) . . . .
N1 Cd1 O8 C11 -84.4(2) . . . .
O2W Cd1 O8 C11 82.95(19) . . . .
O7 Cd1 O8 C11 -1.95(17) . . . .
O5 Cd1 O8 C11 162.8(2) 4 . . .
O6 Cd1 O8 C11 -170.45(17) 4 . . .
C10 Cd1 O8 C11 174.38(18) 4 . . .
O3W Cd1 N1 C12 52.6(3) . . . .
O2W Cd1 N1 C12 85.6(5) . . . .
O7 Cd1 N1 C12 142.9(3) . . . .
O8 Cd1 N1 C12 -162.8(3) . . . .
O5 Cd1 N1 C12 -74.8(3) 4 . . .
O6 Cd1 N1 C12 -29.8(3) 4 . . .
C11 Cd1 N1 C12 169.8(3) . . . .
C10 Cd1 N1 C12 -51.3(3) 4 . . .
O3W Cd1 N1 C16 -122.5(3) . . . .
O2W Cd1 N1 C16 -89.5(5) . . . .
O7 Cd1 N1 C16 -32.2(2) . . . .
O8 Cd1 N1 C16 22.1(3) . . . .
O5 Cd1 N1 C16 110.1(2) 4 . . .
O6 Cd1 N1 C16 155.1(3) 4 . . .
C11 Cd1 N1 C16 -5.4(3) . . . .
C10 Cd1 N1 C16 133.6(3) 4 . . .
Cd2 O2 C1 O1 1.4(4) . . . .
Cd2 O2 C1 C2 177.95(19) . . . .
C3 O3 C2 C1 87.8(3) . . . .
O2 C1 C2 O3 14.7(4) . . . .
O1 C1 C2 O3 -168.4(3) . . . .
C2 O3 C3 C8 -20.6(4) . . . .
C2 O3 C3 C4 158.6(3) . . . .
O3 C3 C4 C5 -176.4(3) . . . .
C8 C3 C4 C5 2.8(4) . . . .
C3 C4 C5 C6 -2.7(4) . . . .
C3 C4 C5 C11 174.0(3) . . . .
C4 C5 C6 C7 1.0(4) . . . .
C11 C5 C6 C7 -175.7(3) . . . .
C5 C6 C7 O4 178.7(3) . . . .
C5 C6 C7 C8 0.6(4) . . . .
C9 O4 C7 C6 5.8(4) . . . .
C9 O4 C7 C8 -176.0(3) . . . .
O3 C3 C8 C7 177.8(3) . . . .
C4 C3 C8 C7 -1.3(4) . . . .
C6 C7 C8 C3 -0.4(5) . . . .
O4 C7 C8 C3 -178.7(3) . . . .
C7 O4 C9 C10 177.0(3) . . . .
Cd1 O6 C10 O5 1.0(3) 4_556 . . .
Cd1 O6 C10 C9 -179.0(3) 4_556 . . .
Cd1 O5 C10 O6 -1.0(4) 4_556 . . .
Cd1 O5 C10 C9 179.0(2) 4_556 . . .
O4 C9 C10 O6 4.4(4) . . . .
O4 C9 C10 O5 -175.6(3) . . . .
O4 C9 C10 Cd1 -166(2) . . . 4_556
Cd1 O7 C11 O8 -3.6(3) . . . .
Cd1 O7 C11 C5 175.5(2) . . . .
Cd1 O8 C11 O7 3.5(3) . . . .
Cd1 O8 C11 C5 -175.5(2) . . . .
C4 C5 C11 O7 -165.5(3) . . . .
C6 C5 C11 O7 11.2(4) . . . .
C4 C5 C11 O8 13.6(4) . . . .
C6 C5 C11 O8 -169.7(3) . . . .
C4 C5 C11 Cd1 -89(3) . . . .
C6 C5 C11 Cd1 88(3) . . . .
O3W Cd1 C11 O7 9.7(2) . . . .
N1 Cd1 C11 O7 -79.41(18) . . . .
O2W Cd1 C11 O7 87.04(19) . . . .
O8 Cd1 C11 O7 -176.5(3) . . . .
O5 Cd1 C11 O7 164.83(17) 4 . . .
O6 Cd1 C11 O7 -155.8(2) 4 . . .
C10 Cd1 C11 O7 175.64(16) 4 . . .
O3W Cd1 C11 O8 -173.76(19) . . . .
N1 Cd1 C11 O8 97.1(2) . . . .
O2W Cd1 C11 O8 -96.43(19) . . . .
O7 Cd1 C11 O8 176.5(3) . . . .
O5 Cd1 C11 O8 -18.6(2) 4 . . .
O6 Cd1 C11 O8 20.7(4) 4 . . .
C10 Cd1 C11 O8 -7.8(3) 4 . . .
O3W Cd1 C11 C5 -69(3) . . . .
N1 Cd1 C11 C5 -158(3) . . . .
O2W Cd1 C11 C5 8(3) . . . .
O7 Cd1 C11 C5 -79(3) . . . .
O8 Cd1 C11 C5 105(3) . . . .
O5 Cd1 C11 C5 86(3) 4 . . .
O6 Cd1 C11 C5 125(3) 4 . . .
C10 Cd1 C11 C5 97(3) 4 . . .
C16 N1 C12 C13 0.0(5) . . . .
Cd1 N1 C12 C13 -175.3(3) . . . .
N1 C12 C13 C14 -0.1(6) . . . .
C12 C13 C14 C15 -0.3(5) . . . .
C12 C13 C14 C17 176.5(3) . . . .
C13 C14 C15 C16 0.7(5) . . . .
C17 C14 C15 C16 -176.1(3) . . . .
C12 N1 C16 C15 0.4(5) . . . .
Cd1 N1 C16 C15 175.8(3) . . . .
C14 C15 C16 N1 -0.8(5) . . . .
C15 C14 C17 C18 107.8(4) . . . .
C13 C14 C17 C18 -68.8(5) . . . .
C14 C17 C18 C19 -164.9(4) . . . .
C17 C18 C19 C20 -167.7(4) . . . .
C18 C19 C20 C21 163.7(5) . . . .
C18 C19 C20 C24 -13.5(7) . . . .
C24 C20 C21 C22 0.3(7) . . . .
C19 C20 C21 C22 -177.2(5) . . . .
C23 N2 C22 C21 1.3(7) . . . .
Cd2 N2 C22 C21 178.6(4) 1_575 . . .
C20 C21 C22 N2 -0.6(8) . . . .
C22 N2 C23 C24 -1.7(7) . . . .
Cd2 N2 C23 C24 -178.7(4) 1_575 . . .
N2 C23 C24 C20 1.4(7) . . . .
C21 C20 C24 C23 -0.7(7) . . . .
C19 C20 C24 C23 176.6(4) . . . .
